data_9015807
loop_
_publ_author_name
'Hamada, M.'
'Akasaka, M.'
'Seto, S.'
'Makino, K.'

_publ_section_title
;
 Crystal chemistry of chromian pumpellyite from Osayama, Okayama Prefecture, Japan
 Sample: ocp1028
;
_journal_name_full 'American Mineralogist'
_journal_page_first 1294
_journal_page_last 1304
_journal_paper_doi 10.2138/am.2010.3376
_journal_volume 95
_journal_year 2010
_chemical_compound_source 'Osayama ultramafic body, Okayama, Japan'
_chemical_formula_sum 'Al2.25 Ca2 Cr0.31 Fe0.03 H2 Mg0.4 Mn0.01 O14 Si3'
_chemical_name_mineral Pumpellyite-(Al)
_space_group_IT_number 12
_symmetry_space_group_name_Hall '-C 2y'
_symmetry_space_group_name_H-M 'C 1 2/m 1'
_cell_angle_alpha 90
_cell_angle_beta 97.513
_cell_angle_gamma 90
_cell_length_a 19.105
_cell_length_b 5.9021
_cell_length_c 8.8143
_cell_formula_units_Z 4
_cell_volume 985.365
_database_code_amcsd 0017599
_exptl_crystal_density_diffrn 3.230
_cod_original_formula_sum 'Ca2 Mg.4 Mn.01 Fe.03 Cr.31 Al2.25 Si3 O14 H2'
_cod_database_code 9015807

loop_
_space_group_symop_operation_xyz
x,y,z
1/2+x,1/2+y,z
x,-y,z
1/2+x,1/2-y,z
-x,y,-z
1/2-x,1/2+y,-z
-x,-y,-z
1/2-x,1/2-y,-z

loop_
_atom_site_aniso_label
_atom_site_aniso_U_11
_atom_site_aniso_U_22
_atom_site_aniso_U_33
_atom_site_aniso_U_12
_atom_site_aniso_U_13
_atom_site_aniso_U_23
CaW1 0.00950 0.01840 0.01440 0.00000 0.00260 0.00000
CaW2 0.01160 0.01340 0.02650 0.00000 0.00040 0.00000
MgX 0.01220 0.01460 0.01500 0.00030 0.00340 -0.00030
MnX 0.01220 0.01460 0.01500 0.00030 0.00340 -0.00030
FeX 0.01220 0.01460 0.01500 0.00030 0.00340 -0.00030
CrX 0.01220 0.01460 0.01500 0.00030 0.00340 -0.00030
AlX 0.01220 0.01460 0.01500 0.00030 0.00340 -0.00030
CrY 0.00940 0.01130 0.01040 0.00040 0.00160 -0.00020
AlY 0.00940 0.01130 0.01040 0.00040 0.00160 -0.00020
SiZ1 0.00980 0.01070 0.00960 0.00000 0.00080 0.00000
SiZ2 0.00980 0.01100 0.01200 0.00000 0.00090 0.00000
SiZ3 0.01060 0.01050 0.01060 0.00000 0.00130 0.00000
O1 0.00870 0.01890 0.01460 -0.00300 0.00390 -0.00040
O2 0.01120 0.01670 0.01880 -0.00140 -0.00140 0.00080
O3 0.01170 0.01880 0.01390 0.00250 0.00240 0.00030
O4 0.00960 0.02000 0.00860 0.00000 -0.00230 0.00000
O-h5 0.01400 0.01900 0.00980 0.00000 -0.00120 0.00000
O6 0.00740 0.01800 0.01010 0.00000 -0.00030 0.00000
O-h7 0.01400 0.02000 0.01310 0.00000 0.00090 0.00000
O8 0.01400 0.01800 0.01180 0.00000 -0.00010 0.00000
O9 0.01200 0.02200 0.01400 0.00000 0.00160 0.00000
O10 0.01200 0.03100 0.01800 0.00000 0.00170 0.00000
O11 0.00740 0.01800 0.01400 0.00000 0.00550 0.00000

loop_
_atom_site_label
_atom_site_fract_x
_atom_site_fract_y
_atom_site_fract_z
_atom_site_occupancy
_atom_site_U_iso_or_equiv
CaW1 0.33946 0.50000 0.25015 1.00000 0.01400
CaW2 0.15447 0.50000 0.19028 1.00000 0.01730
MgX 0.25000 0.25000 0.50000 0.40000 0.01380
MnX 0.25000 0.25000 0.50000 0.01000 0.01380
FeX 0.25000 0.25000 0.50000 0.03000 0.01380
CrX 0.25000 0.25000 0.50000 0.15000 0.01380
AlX 0.25000 0.25000 0.50000 0.41000 0.01380
CrY 0.49567 0.24622 0.25490 0.08000 0.01030
AlY 0.49567 0.24622 0.25490 0.92000 0.01030
SiZ1 0.08974 0.00000 0.05028 1.00000 0.01010
SiZ2 0.24766 0.00000 0.16570 1.00000 0.01100
SiZ3 0.40311 0.00000 0.46569 1.00000 0.01060
O1 0.07104 0.22420 0.13690 1.00000 0.01380
O2 0.24594 0.22990 0.26580 1.00000 0.01580
O3 0.41682 0.22230 0.36720 1.00000 0.01480
O4 0.44500 0.50000 0.13050 1.00000 0.01320
O-h5 0.45810 0.00000 0.13190 1.00000 0.01440
O6 0.04450 0.50000 0.36990 1.00000 0.01190
O-h7 0.03270 0.00000 0.36790 1.00000 0.01590
O8 0.17550 0.00000 0.03660 1.00000 0.01470
O9 0.17600 0.50000 0.47790 1.00000 0.01590
O10 0.31320 0.00000 0.06540 1.00000 0.02030
O11 0.18540 0.00000 0.49750 1.00000 0.01270
H7 0.44000 0.00000 0.47970 1.00000 0.05000
H11 0.13750 0.00000 0.44200 1.00000 0.05000

loop_
_cod_related_entry_id
_cod_related_entry_database
_cod_related_entry_code
1 AMCSD 0017599
